data_1563412
loop_
_publ_author_name
'Biswas, Suprakash'
'Dutta, Tanoy'
'Silswal, Akshay'
'Bhowal, Rohit'
'Chopra, Deepak'
'Koner, Apurba L.'

_publ_section_title
;
 Strategic engineering of alkyl spacer length for a pH-tolerant lysosome
 marker and dual organelle localization.
;
_journal_issue 28
_journal_name_full 'Chemical science'
_journal_page_first 9630
_journal_page_last 9644
_journal_paper_doi 10.1039/d1sc00542a
_journal_volume 12
_journal_year 2021
_chemical_formula_sum 'C22 H27 N3 O3'
_chemical_formula_weight 381.46
_space_group_crystal_system orthorhombic
_space_group_IT_number 61
_space_group_name_Hall '-P 2ac 2ab'
_space_group_name_H-M_alt 'P b c a'
_atom_sites_solution_hydrogens difmap
_audit_creation_method SHELXL-2018/3
_audit_update_record
;
2021-01-03 deposited with the CCDC.	2021-06-14 downloaded from the CCDC.
;
_cell_angle_alpha 90
_cell_angle_beta 90
_cell_angle_gamma 90
_cell_formula_units_Z 8
_cell_length_a 6.9422(9)
_cell_length_b 18.635(2)
_cell_length_c 29.823(3)
_cell_measurement_reflns_used 1316
_cell_measurement_temperature 100(2)
_cell_measurement_theta_max 21.13
_cell_measurement_theta_min 3.00
_cell_volume 3858.1(8)
_computing_cell_refinement 'Bruker SAINT'
_computing_data_collection 'Bruker APEX2'
_computing_data_reduction 'Bruker SAINT'
_computing_molecular_graphics 'Bruker SHELXTL'
_computing_publication_material 'Bruker SHELXTL'
_computing_structure_refinement 'SHELXL-2018/3 (Sheldrick, 2018)'
_computing_structure_solution 'SHELXT 2014/5 (Sheldrick, 2014)'
_diffrn_ambient_temperature 100(2)
_diffrn_measured_fraction_theta_full 0.993
_diffrn_measured_fraction_theta_max 0.978
_diffrn_measurement_device_type 'Bruker APEX-II CCD'
_diffrn_measurement_method '\f and \w scans'
_diffrn_radiation_type MoK\a
_diffrn_radiation_wavelength 0.71073
_diffrn_reflns_av_R_equivalents 0.1285
_diffrn_reflns_av_unetI/netI 0.1145
_diffrn_reflns_Laue_measured_fraction_full 0.993
_diffrn_reflns_Laue_measured_fraction_max 0.978
_diffrn_reflns_limit_h_max 8
_diffrn_reflns_limit_h_min -8
_diffrn_reflns_limit_k_max 23
_diffrn_reflns_limit_k_min -22
_diffrn_reflns_limit_l_max 36
_diffrn_reflns_limit_l_min -36
_diffrn_reflns_number 25633
_diffrn_reflns_point_group_measured_fraction_full 0.993
_diffrn_reflns_point_group_measured_fraction_max 0.978
_diffrn_reflns_theta_full 25.242
_diffrn_reflns_theta_max 26.661
_diffrn_reflns_theta_min 2.186
_exptl_absorpt_coefficient_mu 0.088
_exptl_absorpt_correction_T_max 0.7453
_exptl_absorpt_correction_T_min 0.5993
_exptl_absorpt_correction_type multi-scan
_exptl_absorpt_process_details 'SADABS 2014/5'
_exptl_crystal_colour Yellow
_exptl_crystal_density_diffrn 1.313
_exptl_crystal_description Plate
_exptl_crystal_F_000 1632
_exptl_crystal_preparation Luminescent
_exptl_crystal_recrystallization_method 'Re-crystallisation from solvent'
_exptl_crystal_size_max 0.380
_exptl_crystal_size_mid 0.070
_exptl_crystal_size_min 0.040
_refine_diff_density_max 0.248
_refine_diff_density_min -0.326
_refine_diff_density_rms 0.068
_refine_ls_extinction_method none
_refine_ls_goodness_of_fit_ref 1.030
_refine_ls_hydrogen_treatment refall
_refine_ls_matrix_type full
_refine_ls_number_parameters 361
_refine_ls_number_reflns 3983
_refine_ls_number_restraints 0
_refine_ls_restrained_S_all 1.030
_refine_ls_R_factor_all 0.1247
_refine_ls_R_factor_gt 0.0686
_refine_ls_shift/su_max 0.000
_refine_ls_shift/su_mean 0.000
_refine_ls_structure_factor_coef Fsqd
_refine_ls_weighting_details 'w=1/[\s^2^(Fo^2^)+(0.0852P)^2^+0.1476P] where P=(Fo^2^+2Fc^2^)/3'
_refine_ls_weighting_scheme calc
_refine_ls_wR_factor_gt 0.1574
_refine_ls_wR_factor_ref 0.1931
_reflns_Friedel_coverage 0.000
_reflns_number_gt 2337
_reflns_number_total 3983
_reflns_threshold_expression 'I > 2\s(I)'
_cod_data_source_file d1sc00542a2.cif
_cod_data_source_block NIMC2
_cod_depositor_comments 'Adding full bibliography for 1563412--1563416.cif.'
_cod_database_code 1563412
_shelx_shelxl_version_number 2018/3
_shelx_space_group_comment
;
The symmetry employed for this shelxl refinement is uniquely defined
by the following loop, which should always be used as a source of
symmetry information in preference to the above space-group names.
They are only intended as comments.
;
_shelx_estimated_absorpt_t_min 0.967
_shelx_estimated_absorpt_t_max 0.996

loop_
_space_group_symop_operation_xyz
'x, y, z'
'-x+1/2, -y, z+1/2'
'x+1/2, -y+1/2, -z'
'-x, y+1/2, -z+1/2'
'-x, -y, -z'
'x-1/2, y, -z-1/2'
'-x-1/2, y-1/2, z'
'x, -y-1/2, z-1/2'

loop_
_atom_site_label
_atom_site_type_symbol
_atom_site_fract_x
_atom_site_fract_y
_atom_site_fract_z
_atom_site_U_iso_or_equiv
_atom_site_adp_type
_atom_site_occupancy
_atom_site_site_symmetry_order
_atom_site_calc_flag
_atom_site_refinement_flags_posn
_atom_site_refinement_flags_adp
_atom_site_refinement_flags_occupancy
_atom_site_disorder_assembly
_atom_site_disorder_group
O1 O 0.1509(3) 0.27448(10) 0.11400(7) 0.0360(5) Uani 1 1 d . . . . .
O2 O 0.1000(3) 0.49769(10) 0.17384(7) 0.0367(5) Uani 1 1 d . . . . .
O3 O -0.0196(3) 0.16925(11) 0.48842(6) 0.0366(5) Uani 1 1 d . . . . .
N1 N 0.1261(3) 0.38596(12) 0.14419(7) 0.0280(6) Uani 1 1 d . . . . .
N2 N 0.2453(4) 0.19575(13) 0.32136(8) 0.0309(6) Uani 1 1 d . . . . .
C12 C 0.2305(4) 0.22395(14) 0.27948(9) 0.0264(6) Uani 1 1 d . . . . .
N3 N 0.2120(3) 0.15577(13) 0.40963(7) 0.0298(6) Uani 1 1 d . . . . .
C9 C 0.1906(4) 0.28352(14) 0.19264(9) 0.0257(6) Uani 1 1 d . . . . .
C8 C 0.1726(4) 0.32806(15) 0.23076(9) 0.0255(6) Uani 1 1 d . . . . .
C13 C 0.1912(4) 0.29925(15) 0.27492(9) 0.0269(6) Uani 1 1 d . . . . .
C7 C 0.1364(4) 0.40234(15) 0.22552(9) 0.0270(6) Uani 1 1 d . . . . .
C11 C 0.2538(4) 0.18217(16) 0.24138(9) 0.0272(6) Uani 1 1 d . . . . .
C16 C 0.1167(4) 0.44612(16) 0.26251(10) 0.0303(7) Uani 1 1 d . . . . .
C10 C 0.2332(4) 0.21154(15) 0.19873(10) 0.0283(7) Uani 1 1 d . . . . .
C5 C 0.1570(4) 0.31172(15) 0.14782(9) 0.0286(7) Uani 1 1 d . . . . .
C14 C 0.1714(4) 0.34647(16) 0.31139(10) 0.0289(7) Uani 1 1 d . . . . .
C6 C 0.1207(4) 0.43330(15) 0.18038(9) 0.0292(7) Uani 1 1 d . . . . .
C15 C 0.1341(4) 0.41793(16) 0.30558(10) 0.0311(7) Uani 1 1 d . . . . .
C4 C 0.0888(5) 0.41608(17) 0.09917(10) 0.0324(7) Uani 1 1 d . . . . .
C17 C 0.2943(5) 0.12219(16) 0.33185(10) 0.0312(7) Uani 1 1 d . . . . .
C19 C 0.0439(5) 0.11023(16) 0.41752(11) 0.0337(7) Uani 1 1 d . . . . .
C18 C 0.3549(5) 0.12062(17) 0.38075(10) 0.0324(7) Uani 1 1 d . . . . .
C20 C -0.1022(5) 0.14889(19) 0.44637(10) 0.0359(7) Uani 1 1 d . . . . .
C22 C 0.2956(5) 0.17721(18) 0.45267(10) 0.0337(7) Uani 1 1 d . . . . .
C21 C 0.1435(5) 0.21468(17) 0.48092(11) 0.0360(8) Uani 1 1 d . . . . .
C3 C 0.2686(5) 0.44861(18) 0.07773(12) 0.0362(8) Uani 1 1 d . . . . .
C2 C 0.4318(5) 0.39550(17) 0.07019(11) 0.0359(7) Uani 1 1 d . . . . .
C1 C 0.6029(5) 0.4274(2) 0.04560(13) 0.0427(8) Uani 1 1 d . . . . .
H16 H 0.094(4) 0.4983(15) 0.2559(9) 0.026(7) Uiso 1 1 d . . . . .
H10 H 0.245(4) 0.1817(14) 0.1722(8) 0.013(6) Uiso 1 1 d . . . . .
H18A H 0.473(5) 0.1477(15) 0.3839(9) 0.030(8) Uiso 1 1 d . . . . .
H19A H -0.019(4) 0.0949(15) 0.3882(10) 0.032(8) Uiso 1 1 d . . . . .
H17A H 0.179(5) 0.0903(17) 0.3311(10) 0.040(9) Uiso 1 1 d . . . . .
H3A H 0.227(4) 0.4663(16) 0.0477(10) 0.037(8) Uiso 1 1 d . . . . .
H17B H 0.405(4) 0.1066(14) 0.3131(9) 0.025(7) Uiso 1 1 d . . . . .
H2A H 0.472(5) 0.3729(16) 0.1007(10) 0.044(9) Uiso 1 1 d . . . . .
H22A H 0.342(4) 0.1316(16) 0.4695(9) 0.031(8) Uiso 1 1 d . . . . .
H15 H 0.117(4) 0.4474(16) 0.3328(10) 0.033(8) Uiso 1 1 d . . . . .
H4A H 0.041(4) 0.3755(15) 0.0811(8) 0.023(7) Uiso 1 1 d . . . . .
H20A H -0.214(5) 0.1179(16) 0.4537(9) 0.031(8) Uiso 1 1 d . . . . .
H2N H 0.225(5) 0.2301(19) 0.3461(11) 0.045(9) Uiso 1 1 d . . . . .
H3B H 0.318(5) 0.4885(19) 0.0956(10) 0.044(9) Uiso 1 1 d . . . . .
H11 H 0.282(5) 0.1334(19) 0.2427(10) 0.045(9) Uiso 1 1 d . . . . .
H14 H 0.186(4) 0.3294(14) 0.3421(10) 0.023(7) Uiso 1 1 d . . . . .
H21A H 0.098(4) 0.2590(16) 0.4648(9) 0.033(8) Uiso 1 1 d . . . . .
H21B H 0.201(4) 0.2275(14) 0.5124(9) 0.021(7) Uiso 1 1 d . . . . .
H4B H -0.015(5) 0.4490(16) 0.1022(9) 0.032(8) Uiso 1 1 d . . . . .
H19B H 0.088(5) 0.0622(17) 0.4336(10) 0.045(9) Uiso 1 1 d . . . . .
H20B H -0.132(5) 0.1951(19) 0.4309(11) 0.050(10) Uiso 1 1 d . . . . .
H1A H 0.701(5) 0.3916(19) 0.0415(10) 0.044(9) Uiso 1 1 d . . . . .
H22B H 0.402(5) 0.2108(17) 0.4463(10) 0.046(9) Uiso 1 1 d . . . . .
H2B H 0.376(5) 0.3503(19) 0.0512(11) 0.053(10) Uiso 1 1 d . . . . .
H18B H 0.372(4) 0.0668(17) 0.3893(9) 0.039(8) Uiso 1 1 d . . . . .
H1B H 0.657(6) 0.471(2) 0.0604(13) 0.071(12) Uiso 1 1 d . . . . .
H1C H 0.560(5) 0.4448(17) 0.0161(12) 0.046(9) Uiso 1 1 d . . . . .

loop_
_atom_site_aniso_label
_atom_site_aniso_U_11
_atom_site_aniso_U_22
_atom_site_aniso_U_33
_atom_site_aniso_U_23
_atom_site_aniso_U_13
_atom_site_aniso_U_12
O1 0.0469(14) 0.0328(11) 0.0283(12) -0.0026(9) -0.0025(9) 0.0021(10)
O2 0.0451(14) 0.0288(11) 0.0361(12) 0.0025(9) 0.0014(9) 0.0061(10)
O3 0.0381(13) 0.0387(12) 0.0330(12) -0.0013(9) 0.0019(9) -0.0039(10)
N1 0.0300(14) 0.0271(12) 0.0269(14) 0.0029(10) -0.0031(10) 0.0013(10)
N2 0.0368(15) 0.0259(13) 0.0299(15) 0.0026(11) -0.0001(11) 0.0003(11)
C12 0.0255(16) 0.0263(14) 0.0274(17) 0.0031(12) 0.0004(11) -0.0040(12)
N3 0.0296(14) 0.0304(13) 0.0293(14) 0.0025(10) -0.0016(10) -0.0039(11)
C9 0.0216(15) 0.0256(15) 0.0298(17) 0.0034(12) -0.0013(11) -0.0031(11)
C8 0.0187(14) 0.0308(15) 0.0270(16) 0.0009(12) 0.0008(11) -0.0021(11)
C13 0.0219(15) 0.0298(15) 0.0290(17) -0.0013(12) 0.0000(11) -0.0015(12)
C7 0.0235(15) 0.0314(15) 0.0261(16) -0.0013(12) -0.0015(11) -0.0005(12)
C11 0.0230(15) 0.0261(15) 0.0324(18) 0.0025(13) -0.0004(12) 0.0015(12)
C16 0.0257(16) 0.0308(16) 0.0345(19) -0.0008(13) -0.0008(12) -0.0017(13)
C10 0.0244(16) 0.0294(15) 0.0311(18) -0.0004(13) 0.0005(12) -0.0023(12)
C5 0.0283(16) 0.0292(15) 0.0283(18) 0.0001(13) 0.0003(12) -0.0016(12)
C14 0.0237(16) 0.0365(17) 0.0265(18) -0.0015(13) 0.0007(12) -0.0012(12)
C6 0.0274(16) 0.0319(15) 0.0282(17) 0.0035(12) 0.0002(11) 0.0009(13)
C15 0.0315(17) 0.0340(16) 0.0278(18) -0.0033(13) 0.0049(12) 0.0001(13)
C4 0.0350(18) 0.0350(17) 0.0272(17) 0.0023(14) -0.0039(13) 0.0084(15)
C17 0.0349(19) 0.0276(15) 0.0311(19) 0.0025(13) 0.0016(13) 0.0022(14)
C19 0.0350(18) 0.0336(17) 0.0324(19) -0.0031(13) 0.0031(13) -0.0049(14)
C18 0.0339(19) 0.0309(17) 0.0324(19) 0.0040(13) 0.0033(13) 0.0011(14)
C20 0.0368(19) 0.0413(18) 0.0296(19) -0.0035(14) -0.0008(13) -0.0038(16)
C22 0.0343(18) 0.0329(16) 0.0339(18) -0.0003(14) -0.0056(13) 0.0001(15)
C21 0.042(2) 0.0305(17) 0.036(2) -0.0018(14) -0.0052(14) -0.0032(15)
C3 0.042(2) 0.0338(17) 0.033(2) 0.0053(15) 0.0023(14) 0.0056(15)
C2 0.0377(18) 0.0371(17) 0.0328(19) 0.0023(14) -0.0010(14) 0.0042(15)
C1 0.041(2) 0.0402(19) 0.047(2) -0.0080(17) -0.0002(16) 0.0004(17)

loop_
_atom_type_symbol
_atom_type_description
_atom_type_scat_dispersion_real
_atom_type_scat_dispersion_imag
_atom_type_scat_source
C C 0.0033 0.0016 'International Tables Vol C Tables 4.2.6.8 and 6.1.1.4'
H H 0.0000 0.0000 'International Tables Vol C Tables 4.2.6.8 and 6.1.1.4'
N N 0.0061 0.0033 'International Tables Vol C Tables 4.2.6.8 and 6.1.1.4'
O O 0.0106 0.0060 'International Tables Vol C Tables 4.2.6.8 and 6.1.1.4'

loop_
_geom_angle_atom_site_label_1
_geom_angle_atom_site_label_2
_geom_angle_atom_site_label_3
_geom_angle
_geom_angle_site_symmetry_1
_geom_angle_site_symmetry_3
_geom_angle_publ_flag
C20 O3 C21 109.7(2) . . ?
C6 N1 C5 124.6(2) . . ?
C6 N1 C4 117.3(2) . . ?
C5 N1 C4 118.1(2) . . ?
C12 N2 C17 125.7(3) . . ?
C12 N2 H2N 115.2(19) . . ?
C17 N2 H2N 119.1(19) . . ?
N2 C12 C11 121.8(3) . . ?
N2 C12 C13 118.6(2) . . ?
C11 C12 C13 119.6(2) . . ?
C19 N3 C22 109.5(2) . . ?
C19 N3 C18 112.0(2) . . ?
C22 N3 C18 111.6(2) . . ?
C10 C9 C8 118.8(2) . . ?
C10 C9 C5 120.3(3) . . ?
C8 C9 C5 120.8(2) . . ?
C9 C8 C7 120.1(2) . . ?
C9 C8 C13 120.9(2) . . ?
C7 C8 C13 119.1(2) . . ?
C14 C13 C8 118.0(3) . . ?
C14 C13 C12 123.8(3) . . ?
C8 C13 C12 118.2(2) . . ?
C16 C7 C8 120.5(2) . . ?
C16 C7 C6 119.6(3) . . ?
C8 C7 C6 119.9(2) . . ?
C12 C11 C10 121.0(3) . . ?
C12 C11 H11 122.5(19) . . ?
C10 C11 H11 116.5(19) . . ?
C7 C16 C15 120.4(3) . . ?
C7 C16 H16 115.5(15) . . ?
C15 C16 H16 124.0(15) . . ?
C9 C10 C11 121.5(3) . . ?
C9 C10 H10 117.8(14) . . ?
C11 C10 H10 120.7(14) . . ?
O1 C5 N1 119.3(2) . . ?
O1 C5 C9 123.9(3) . . ?
N1 C5 C9 116.8(2) . . ?
C15 C14 C13 122.0(3) . . ?
C15 C14 H14 117.1(15) . . ?
C13 C14 H14 120.9(15) . . ?
O2 C6 N1 120.0(2) . . ?
O2 C6 C7 122.7(3) . . ?
N1 C6 C7 117.3(2) . . ?
C14 C15 C16 120.0(3) . . ?
C14 C15 H15 117.3(17) . . ?
C16 C15 H15 122.7(17) . . ?
N1 C4 C3 112.8(3) . . ?
N1 C4 H4A 105.3(15) . . ?
C3 C4 H4A 110.7(16) . . ?
N1 C4 H4B 107.0(16) . . ?
C3 C4 H4B 113.8(18) . . ?
H4A C4 H4B 107(2) . . ?
N2 C17 C18 106.9(2) . . ?
N2 C17 H17A 111.9(18) . . ?
C18 C17 H17A 103.4(17) . . ?
N2 C17 H17B 109.6(15) . . ?
C18 C17 H17B 108.7(16) . . ?
H17A C17 H17B 116(2) . . ?
N3 C19 C20 110.5(3) . . ?
N3 C19 H19A 111.6(16) . . ?
C20 C19 H19A 109.5(17) . . ?
N3 C19 H19B 109.3(18) . . ?
C20 C19 H19B 109.9(17) . . ?
H19A C19 H19B 106(2) . . ?
N3 C18 C17 111.6(3) . . ?
N3 C18 H18A 106.5(16) . . ?
C17 C18 H18A 108.5(16) . . ?
N3 C18 H18B 111.4(16) . . ?
C17 C18 H18B 106.5(16) . . ?
H18A C18 H18B 112(2) . . ?
O3 C20 C19 110.9(3) . . ?
O3 C20 H20A 106.0(16) . . ?
C19 C20 H20A 111.9(17) . . ?
O3 C20 H20B 105.1(19) . . ?
C19 C20 H20B 107(2) . . ?
H20A C20 H20B 116(3) . . ?
N3 C22 C21 109.6(3) . . ?
N3 C22 H22A 108.9(15) . . ?
C21 C22 H22A 109.0(16) . . ?
N3 C22 H22B 107.5(18) . . ?
C21 C22 H22B 109.6(18) . . ?
H22A C22 H22B 112(2) . . ?
O3 C21 C22 111.4(2) . . ?
O3 C21 H21A 108.1(17) . . ?
C22 C21 H21A 109.4(16) . . ?
O3 C21 H21B 107.1(15) . . ?
C22 C21 H21B 109.8(15) . . ?
H21A C21 H21B 111(2) . . ?
C2 C3 C4 114.3(3) . . ?
C2 C3 H3A 107.5(18) . . ?
C4 C3 H3A 105.5(18) . . ?
C2 C3 H3B 108(2) . . ?
C4 C3 H3B 111(2) . . ?
H3A C3 H3B 110(3) . . ?
C1 C2 C3 113.6(3) . . ?
C1 C2 H2A 111.8(18) . . ?
C3 C2 H2A 109.5(17) . . ?
C1 C2 H2B 109.4(17) . . ?
C3 C2 H2B 108.4(18) . . ?
H2A C2 H2B 104(2) . . ?
C2 C1 H1A 110(2) . . ?
C2 C1 H1B 114(2) . . ?
H1A C1 H1B 111(3) . . ?
C2 C1 H1C 109(2) . . ?
H1A C1 H1C 109(3) . . ?
H1B C1 H1C 104(3) . . ?

loop_
_geom_bond_atom_site_label_1
_geom_bond_atom_site_label_2
_geom_bond_distance
_geom_bond_site_symmetry_2
_geom_bond_publ_flag
O1 C5 1.225(3) . ?
O2 C6 1.224(3) . ?
O3 C20 1.430(4) . ?
O3 C21 1.431(4) . ?
N1 C6 1.394(4) . ?
N1 C5 1.404(3) . ?
N1 C4 1.478(4) . ?
N2 C12 1.359(3) . ?
N2 C17 1.446(4) . ?
N2 H2N 0.99(3) . ?
C12 C11 1.387(4) . ?
C12 C13 1.436(4) . ?
N3 C19 1.462(4) . ?
N3 C22 1.464(4) . ?
N3 C18 1.468(4) . ?
C9 C10 1.386(4) . ?
C9 C8 1.413(4) . ?
C9 C5 1.455(4) . ?
C8 C7 1.415(4) . ?
C8 C13 1.428(4) . ?
C13 C14 1.406(4) . ?
C7 C16 1.379(4) . ?
C7 C6 1.469(4) . ?
C11 C10 1.392(4) . ?
C11 H11 0.93(3) . ?
C16 C15 1.393(4) . ?
C16 H16 1.00(3) . ?
C10 H10 0.97(3) . ?
C14 C15 1.368(4) . ?
C14 H14 0.98(3) . ?
C15 H15 0.99(3) . ?
C4 C3 1.528(5) . ?
C4 H4A 0.99(3) . ?
C4 H4B 0.95(3) . ?
C17 C18 1.518(4) . ?
C17 H17A 1.00(3) . ?
C17 H17B 1.00(3) . ?
C19 C20 1.513(4) . ?
C19 H19A 1.02(3) . ?
C19 H19B 1.06(3) . ?
C18 H18A 0.97(3) . ?
C18 H18B 1.04(3) . ?
C20 H20A 0.99(3) . ?
C20 H20B 1.00(4) . ?
C22 C21 1.521(5) . ?
C22 H22A 1.04(3) . ?
C22 H22B 0.99(3) . ?
C21 H21A 1.01(3) . ?
C21 H21B 1.05(3) . ?
C3 C2 1.521(4) . ?
C3 H3A 1.00(3) . ?
C3 H3B 0.98(3) . ?
C2 C1 1.517(5) . ?
C2 H2A 1.04(3) . ?
C2 H2B 1.09(4) . ?
C1 H1A 0.96(4) . ?
C1 H1B 1.00(4) . ?
C1 H1C 0.98(3) . ?

loop_
_geom_torsion_atom_site_label_1
_geom_torsion_atom_site_label_2
_geom_torsion_atom_site_label_3
_geom_torsion_atom_site_label_4
_geom_torsion
_geom_torsion_site_symmetry_1
_geom_torsion_site_symmetry_2
_geom_torsion_site_symmetry_3
_geom_torsion_site_symmetry_4
_geom_torsion_publ_flag
C17 N2 C12 C11 2.9(4) . . . . ?
C17 N2 C12 C13 -176.5(3) . . . . ?
C10 C9 C8 C7 177.6(3) . . . . ?
C5 C9 C8 C7 -5.0(4) . . . . ?
C10 C9 C8 C13 -2.2(4) . . . . ?
C5 C9 C8 C13 175.2(2) . . . . ?
C9 C8 C13 C14 -179.9(3) . . . . ?
C7 C8 C13 C14 0.3(4) . . . . ?
C9 C8 C13 C12 0.6(4) . . . . ?
C7 C8 C13 C12 -179.2(3) . . . . ?
N2 C12 C13 C14 1.6(4) . . . . ?
C11 C12 C13 C14 -177.9(3) . . . . ?
N2 C12 C13 C8 -178.9(2) . . . . ?
C11 C12 C13 C8 1.6(4) . . . . ?
C9 C8 C7 C16 179.4(3) . . . . ?
C13 C8 C7 C16 -0.9(4) . . . . ?
C9 C8 C7 C6 -1.0(4) . . . . ?
C13 C8 C7 C6 178.8(2) . . . . ?
N2 C12 C11 C10 178.3(3) . . . . ?
C13 C12 C11 C10 -2.3(4) . . . . ?
C8 C7 C16 C15 0.6(4) . . . . ?
C6 C7 C16 C15 -179.0(3) . . . . ?
C8 C9 C10 C11 1.5(4) . . . . ?
C5 C9 C10 C11 -175.8(3) . . . . ?
C12 C11 C10 C9 0.7(4) . . . . ?
C6 N1 C5 O1 176.9(3) . . . . ?
C4 N1 C5 O1 -0.5(4) . . . . ?
C6 N1 C5 C9 -1.7(4) . . . . ?
C4 N1 C5 C9 -179.2(2) . . . . ?
C10 C9 C5 O1 5.1(4) . . . . ?
C8 C9 C5 O1 -172.2(3) . . . . ?
C10 C9 C5 N1 -176.3(3) . . . . ?
C8 C9 C5 N1 6.4(4) . . . . ?
C8 C13 C14 C15 0.5(4) . . . . ?
C12 C13 C14 C15 179.9(3) . . . . ?
C5 N1 C6 O2 177.3(3) . . . . ?
C4 N1 C6 O2 -5.3(4) . . . . ?
C5 N1 C6 C7 -4.1(4) . . . . ?
C4 N1 C6 C7 173.4(2) . . . . ?
C16 C7 C6 O2 3.7(4) . . . . ?
C8 C7 C6 O2 -175.9(3) . . . . ?
C16 C7 C6 N1 -174.9(2) . . . . ?
C8 C7 C6 N1 5.4(4) . . . . ?
C13 C14 C15 C16 -0.7(4) . . . . ?
C7 C16 C15 C14 0.2(4) . . . . ?
C6 N1 C4 C3 84.2(3) . . . . ?
C5 N1 C4 C3 -98.2(3) . . . . ?
C12 N2 C17 C18 162.6(3) . . . . ?
C22 N3 C19 C20 57.1(3) . . . . ?
C18 N3 C19 C20 -178.5(3) . . . . ?
C19 N3 C18 C17 77.0(3) . . . . ?
C22 N3 C18 C17 -159.8(3) . . . . ?
N2 C17 C18 N3 50.8(3) . . . . ?
C21 O3 C20 C19 58.6(3) . . . . ?
N3 C19 C20 O3 -58.5(3) . . . . ?
C19 N3 C22 C21 -56.6(3) . . . . ?
C18 N3 C22 C21 178.8(3) . . . . ?
C20 O3 C21 C22 -59.0(3) . . . . ?
N3 C22 C21 O3 58.4(3) . . . . ?
N1 C4 C3 C2 61.3(4) . . . . ?
C4 C3 C2 C1 175.5(3) . . . . ?
